data_7011137
loop_
_publ_author_name
'Fong, S.-W. Audi'
'Yap, Woon Teck'
'Vittal, Jagadese J.'
'Henderson, William'
'Hor, T. S. Andy'

_publ_section_title
;
 Mass spectrometry-directed synthesis of 'early--late' sulfide-bridged
 heterobimetallic complexes from the metalloligand
 [Pt2(PPh3)4(&#x00B5;-S)2] and oxo compounds of vanadium(v),
 molybdenum(vi) and uranium(vi)
;
_journal_issue 8
_journal_name_full 'Journal of the Chemical Society, Dalton Transactions'
_journal_page_first 1826
_journal_paper_doi 10.1039/b107939p
_journal_year 2002
_chemical_formula_sum 'C72 H60 N2 O8 P4 Pt2 S2 U'
_chemical_formula_weight 1897.43
_space_group_IT_number 14
_symmetry_cell_setting monoclinic
_symmetry_space_group_name_Hall '-P 2ybc'
_symmetry_space_group_name_H-M 'P 1 21/c 1'
_atom_sites_solution_hydrogens geom
_atom_sites_solution_primary direct
_atom_sites_solution_secondary difmap
_audit_creation_method SHELXL-97
_cell_angle_alpha 90.00
_cell_angle_beta 115.2910(10)
_cell_angle_gamma 90.00
_cell_formula_units_Z 4
_cell_length_a 22.5463(9)
_cell_length_b 14.2378(6)
_cell_length_c 23.8747(10)
_cell_measurement_reflns_used 6710
_cell_measurement_temperature 296(2)
_cell_measurement_theta_max 22.6
_cell_measurement_theta_min 2.3
_cell_volume 6929.4(5)
_computing_cell_refinement 'Bruker AXS, SAINT'
_computing_data_collection 'Bruker AXS, SMART'
_computing_data_reduction 'Bruker AXS, SAINT'
_computing_molecular_graphics 'Bruker AXS, SHELXTL'
_computing_publication_material 'Bruker AXS, SHELXTL'
_computing_structure_refinement 'SHELXL-97 (Sheldrick, 1997)'
_computing_structure_solution 'SHELXS-97 (Sheldrick, 1990)'
_diffrn_ambient_temperature 296(2)
_diffrn_measured_fraction_theta_full 1.000
_diffrn_measured_fraction_theta_max 1.000
_diffrn_measurement_method '\w scans'
_diffrn_radiation_monochromator graphite
_diffrn_radiation_source 'fine-focus sealed tube'
_diffrn_radiation_type MoK\a
_diffrn_radiation_wavelength 0.71073
_diffrn_reflns_av_R_equivalents 0.0659
_diffrn_reflns_av_sigmaI/netI 0.0870
_diffrn_reflns_limit_h_max 26
_diffrn_reflns_limit_h_min -26
_diffrn_reflns_limit_k_max 15
_diffrn_reflns_limit_k_min -16
_diffrn_reflns_limit_l_max 28
_diffrn_reflns_limit_l_min -27
_diffrn_reflns_number 39879
_diffrn_reflns_theta_full 25.00
_diffrn_reflns_theta_max 25.00
_diffrn_reflns_theta_min 1.74
_exptl_absorpt_coefficient_mu 6.567
_exptl_absorpt_correction_T_max 0.5454
_exptl_absorpt_correction_T_min 0.4493
_exptl_absorpt_correction_type 'sadabs (Sheldrick, 1996)'
_exptl_crystal_colour black
_exptl_crystal_density_diffrn 1.819
_exptl_crystal_density_meas ?
_exptl_crystal_density_method .
_exptl_crystal_description 'long rod cut'
_exptl_crystal_F_000 3640
_exptl_crystal_size_max 0.18
_exptl_crystal_size_mid 0.13
_exptl_crystal_size_min 0.13
_refine_diff_density_max 1.306
_refine_diff_density_min -1.422
_refine_diff_density_rms 0.173
_refine_ls_extinction_method none
_refine_ls_goodness_of_fit_ref 0.857
_refine_ls_hydrogen_treatment mixed
_refine_ls_matrix_type full
_refine_ls_number_parameters 820
_refine_ls_number_reflns 12198
_refine_ls_number_restraints 96
_refine_ls_restrained_S_all 0.854
_refine_ls_R_factor_all 0.0552
_refine_ls_R_factor_gt 0.0352
_refine_ls_shift/su_max 0.001
_refine_ls_shift/su_mean 0.000
_refine_ls_structure_factor_coef Fsqd
_refine_ls_weighting_details 'calc w=1/[\s^2^(Fo^2^)+(0.0000P)^2^+0.0000P] where P=(Fo^2^+2Fc^2^)/3'
_refine_ls_weighting_scheme calc
_refine_ls_wR_factor_gt 0.0457
_refine_ls_wR_factor_ref 0.0484
_reflns_number_gt 8557
_reflns_number_total 12198
_reflns_threshold_expression >2sigma(I)
_cod_data_source_file b107939p.txt
_cod_data_source_block 1141
_cod_original_sg_symbol_H-M P2(1)/c
_cod_database_code 7011137

loop_
_symmetry_equiv_pos_as_xyz
'x, y, z'
'-x, y+1/2, -z+1/2'
'-x, -y, -z'
'x, -y-1/2, z-1/2'

loop_
_atom_site_label
_atom_site_type_symbol
_atom_site_fract_x
_atom_site_fract_y
_atom_site_fract_z
_atom_site_U_iso_or_equiv
_atom_site_adp_type
_atom_site_occupancy
_atom_site_symmetry_multiplicity
_atom_site_calc_flag
_atom_site_refinement_flags
_atom_site_disorder_assembly
_atom_site_disorder_group
U1 U 0.267960(13) 0.128568(18) 0.131779(13) 0.03884(8) Uani 1 1 d . . .
Pt1 Pt 0.242500(12) 0.314054(16) 0.219036(12) 0.02944(7) Uani 1 1 d . . .
Pt2 Pt 0.269876(12) 0.104669(16) 0.284202(12) 0.02732(7) Uani 1 1 d . . .
S1 S 0.33045(7) 0.20896(10) 0.25384(8) 0.0305(4) Uani 1 1 d . . .
S2 S 0.18756(7) 0.16973(10) 0.19489(7) 0.0309(4) Uani 1 1 d . . .
P1 P 0.31474(8) 0.43823(11) 0.25794(8) 0.0339(4) Uani 1 1 d . . .
P2 P 0.14551(8) 0.39435(12) 0.17838(9) 0.0376(5) Uani 1 1 d . . .
P3 P 0.19144(8) 0.01846(11) 0.29920(8) 0.0342(4) Uani 1 1 d . . .
P4 P 0.36115(8) 0.05730(11) 0.36783(8) 0.0321(4) Uani 1 1 d . . .
O1 O 0.2528(2) 0.2391(3) 0.0970(2) 0.0517(13) Uani 1 1 d . . .
O2 O 0.2837(2) 0.0143(3) 0.1605(2) 0.0497(13) Uani 1 1 d . . .
N1 N 0.3892(3) 0.1335(4) 0.1143(3) 0.0583(19) Uani 1 1 d . . .
O3 O 0.3368(3) 0.0994(3) 0.0746(2) 0.0640(16) Uani 1 1 d . . .
O4 O 0.3878(2) 0.1584(3) 0.1647(2) 0.0638(16) Uani 1 1 d . . .
O5 O 0.4376(3) 0.1419(3) 0.1046(3) 0.0787(19) Uani 1 1 d . . .
N2 N 0.1576(4) 0.0557(6) 0.0218(4) 0.087(2) Uani 1 1 d . . .
O6 O 0.2150(3) 0.0556(4) 0.0259(2) 0.0826(19) Uani 1 1 d . . .
O7 O 0.1505(2) 0.0890(4) 0.0666(2) 0.0738(17) Uani 1 1 d . . .
O8 O 0.1123(3) 0.0209(6) -0.0231(3) 0.152(3) Uani 1 1 d . . .
C1A C 0.2932(3) 0.5522(4) 0.2183(3) 0.0369(17) Uani 1 1 d D . .
C2A C 0.2414(3) 0.6048(4) 0.2189(3) 0.0424(17) Uani 1 1 d D . .
H2A H 0.2206 0.5847 0.2431 0.051 Uiso 1 1 calc R . .
C3A C 0.2203(3) 0.6854(5) 0.1848(3) 0.055(2) Uani 1 1 d D . .
H3A H 0.1855 0.7195 0.1856 0.066 Uiso 1 1 calc R . .
C4A C 0.2513(4) 0.7153(5) 0.1492(4) 0.068(2) Uani 1 1 d D . .
H4A H 0.2373 0.7697 0.1256 0.081 Uiso 1 1 calc R . .
C5A C 0.3018(4) 0.6660(5) 0.1486(3) 0.063(2) Uani 1 1 d D . .
H5A H 0.3222 0.6868 0.1243 0.076 Uiso 1 1 calc R . .
C6A C 0.3241(3) 0.5855(4) 0.1832(3) 0.051(2) Uani 1 1 d D . .
H6A H 0.3600 0.5535 0.1829 0.061 Uiso 1 1 calc R . .
C1B C 0.3957(3) 0.4184(4) 0.2617(3) 0.0365(17) Uani 1 1 d D . .
C2B C 0.4521(4) 0.4542(4) 0.3086(4) 0.062(2) Uani 1 1 d D . .
H2B H 0.4498 0.4854 0.3418 0.075 Uiso 1 1 calc R . .
C3B C 0.5124(4) 0.4435(5) 0.3059(4) 0.078(3) Uani 1 1 d D . .
H3B H 0.5500 0.4685 0.3373 0.094 Uiso 1 1 calc R . .
C4B C 0.5171(4) 0.3977(6) 0.2589(4) 0.079(3) Uani 1 1 d D . .
H4B H 0.5577 0.3916 0.2577 0.094 Uiso 1 1 calc R . .
C5B C 0.4630(4) 0.3604(5) 0.2131(4) 0.066(3) Uani 1 1 d D . .
H5B H 0.4665 0.3284 0.1807 0.079 Uiso 1 1 calc R . .
C6B C 0.4020(3) 0.3693(4) 0.2140(3) 0.0430(18) Uani 1 1 d D . .
H6B H 0.3653 0.3424 0.1826 0.052 Uiso 1 1 calc R . .
C1C C 0.3324(3) 0.4642(4) 0.3375(3) 0.0350(17) Uani 1 1 d D . .
C2C C 0.3437(3) 0.5541(4) 0.3620(3) 0.050(2) Uani 1 1 d D . .
H2C H 0.3386 0.6052 0.3361 0.060 Uiso 1 1 calc R . .
C3C C 0.3624(4) 0.5686(5) 0.4240(3) 0.063(2) Uani 1 1 d D . .
H3C H 0.3705 0.6293 0.4398 0.076 Uiso 1 1 calc R . .
C4C C 0.3692(4) 0.4958(5) 0.4625(4) 0.076(3) Uani 1 1 d D . .
H4C H 0.3816 0.5064 0.5044 0.092 Uiso 1 1 calc R . .
C5C C 0.3579(4) 0.4063(5) 0.4395(4) 0.086(3) Uani 1 1 d D . .
H5C H 0.3624 0.3560 0.4659 0.103 Uiso 1 1 calc R . .
C6C C 0.3400(4) 0.3905(5) 0.3779(3) 0.063(2) Uani 1 1 d D . .
H6C H 0.3329 0.3293 0.3629 0.076 Uiso 1 1 calc R . .
C1D C 0.1347(3) 0.4682(4) 0.1119(3) 0.0431(19) Uani 1 1 d D . .
C2D C 0.1819(3) 0.4642(4) 0.0898(3) 0.052(2) Uani 1 1 d D . .
H2D H 0.2180 0.4249 0.1087 0.063 Uiso 1 1 calc R . .
C3D C 0.1757(4) 0.5191(5) 0.0389(4) 0.073(3) Uani 1 1 d D . .
H3D H 0.2080 0.5167 0.0245 0.087 Uiso 1 1 calc R . .
C4D C 0.1230(5) 0.5757(6) 0.0107(4) 0.082(3) Uani 1 1 d D . .
H4D H 0.1196 0.6130 -0.0225 0.099 Uiso 1 1 calc R . .
C5D C 0.0753(4) 0.5780(6) 0.0309(4) 0.089(3) Uani 1 1 d D . .
H5D H 0.0391 0.6169 0.0114 0.106 Uiso 1 1 calc R . .
C6D C 0.0799(4) 0.5227(5) 0.0804(4) 0.078(3) Uani 1 1 d D . .
H6D H 0.0458 0.5225 0.0925 0.093 Uiso 1 1 calc R . .
C1E C 0.0710(3) 0.3237(4) 0.1443(3) 0.0409(18) Uani 1 1 d D . .
C2E C 0.0624(3) 0.2680(4) 0.0942(3) 0.054(2) Uani 1 1 d D . .
H2E H 0.0941 0.2677 0.0790 0.065 Uiso 1 1 calc R . .
C3E C 0.0066(4) 0.2121(5) 0.0659(4) 0.071(3) Uani 1 1 d D . .
H3E H 0.0016 0.1745 0.0323 0.086 Uiso 1 1 calc R . .
C4E C -0.0399(5) 0.2122(6) 0.0872(5) 0.089(3) Uani 1 1 d D . .
H4E H -0.0767 0.1743 0.0685 0.107 Uiso 1 1 calc R . .
C5E C -0.0332(4) 0.2672(6) 0.1355(4) 0.077(3) Uani 1 1 d D . .
H5E H -0.0661 0.2677 0.1491 0.092 Uiso 1 1 calc R . .
C6E C 0.0225(3) 0.3238(5) 0.1657(4) 0.064(2) Uani 1 1 d D . .
H6E H 0.0269 0.3608 0.1993 0.077 Uiso 1 1 calc R . .
C1F C 0.1325(3) 0.4639(4) 0.2364(4) 0.0444(19) Uani 1 1 d D . .
C2F C 0.0885(4) 0.5369(5) 0.2232(4) 0.086(3) Uani 1 1 d D . .
H2F H 0.0638 0.5550 0.1823 0.104 Uiso 1 1 calc R . .
C3F C 0.0809(5) 0.5833(7) 0.2706(6) 0.107(4) Uani 1 1 d D . .
H3F H 0.0517 0.6333 0.2616 0.128 Uiso 1 1 calc R . .
C4F C 0.1158(5) 0.5561(7) 0.3297(5) 0.097(4) Uani 1 1 d D . .
H4F H 0.1103 0.5878 0.3612 0.117 Uiso 1 1 calc R . .
C5F C 0.1593(4) 0.4832(6) 0.3446(4) 0.081(3) Uani 1 1 d D . .
H5F H 0.1828 0.4649 0.3856 0.097 Uiso 1 1 calc R . .
C6F C 0.1678(4) 0.4368(4) 0.2974(4) 0.055(2) Uani 1 1 d D . .
H6F H 0.1975 0.3873 0.3068 0.066 Uiso 1 1 calc R . .
C1G C 0.1307(3) -0.0265(4) 0.2267(3) 0.0407(18) Uani 1 1 d D . .
C2G C 0.1503(3) -0.0593(4) 0.1828(3) 0.0439(19) Uani 1 1 d D . .
H2G H 0.1945 -0.0571 0.1911 0.053 Uiso 1 1 calc R . .
C3G C 0.1059(4) -0.0954(5) 0.1269(4) 0.064(2) Uani 1 1 d D . .
H3G H 0.1201 -0.1186 0.0983 0.077 Uiso 1 1 calc R . .
C4G C 0.0412(4) -0.0964(6) 0.1142(4) 0.093(3) Uani 1 1 d D . .
H4G H 0.0110 -0.1206 0.0767 0.112 Uiso 1 1 calc R . .
C5G C 0.0202(4) -0.0627(7) 0.1553(4) 0.109(4) Uani 1 1 d D . .
H5G H -0.0243 -0.0621 0.1457 0.131 Uiso 1 1 calc R . .
C6G C 0.0651(4) -0.0293(5) 0.2117(4) 0.074(3) Uani 1 1 d D . .
H6G H 0.0503 -0.0081 0.2403 0.089 Uiso 1 1 calc R . .
C1H C 0.1453(3) 0.0873(4) 0.3324(3) 0.0376(18) Uani 1 1 d D . .
C2H C 0.1411(3) 0.1810(5) 0.3241(4) 0.077(3) Uani 1 1 d D . .
H2H H 0.1605 0.2095 0.3011 0.093 Uiso 1 1 calc R . .
C3H C 0.1079(5) 0.2351(5) 0.3497(5) 0.119(4) Uani 1 1 d D . .
H3H H 0.1062 0.2999 0.3448 0.142 Uiso 1 1 calc R . .
C4H C 0.0778(4) 0.1942(6) 0.3819(4) 0.091(3) Uani 1 1 d D . .
H4H H 0.0552 0.2306 0.3987 0.109 Uiso 1 1 calc R . .
C5H C 0.0811(4) 0.1011(6) 0.3893(4) 0.069(3) Uani 1 1 d D . .
H5H H 0.0603 0.0727 0.4112 0.082 Uiso 1 1 calc R . .
C6H C 0.1148(3) 0.0469(4) 0.3650(3) 0.049(2) Uani 1 1 d D . .
H6H H 0.1168 -0.0178 0.3708 0.059 Uiso 1 1 calc R . .
C1I C 0.2151(3) -0.0868(4) 0.3495(3) 0.0359(18) Uani 1 1 d D . .
C2I C 0.2074(3) -0.1748(5) 0.3234(3) 0.055(2) Uani 1 1 d D . .
H2I H 0.1899 -0.1813 0.2806 0.066 Uiso 1 1 calc R . .
C3I C 0.2256(4) -0.2532(5) 0.3607(4) 0.078(3) Uani 1 1 d D . .
H3I H 0.2213 -0.3123 0.3428 0.093 Uiso 1 1 calc R . .
C4I C 0.2499(4) -0.2460(5) 0.4233(4) 0.080(3) Uani 1 1 d D . .
H4I H 0.2619 -0.2993 0.4482 0.096 Uiso 1 1 calc R . .
C5I C 0.2562(4) -0.1598(5) 0.4486(4) 0.066(2) Uani 1 1 d D . .
H5I H 0.2724 -0.1538 0.4914 0.079 Uiso 1 1 calc R . .
C6I C 0.2389(3) -0.0807(5) 0.4121(3) 0.049(2) Uani 1 1 d D . .
H6I H 0.2435 -0.0220 0.4306 0.059 Uiso 1 1 calc R . .
C1J C 0.4359(3) 0.1221(4) 0.3810(3) 0.0402(18) Uani 1 1 d D . .
C2J C 0.4644(3) 0.1078(4) 0.3402(3) 0.051(2) Uani 1 1 d D . .
H2J H 0.4475 0.0626 0.3092 0.061 Uiso 1 1 calc R . .
C3J C 0.5181(4) 0.1615(6) 0.3460(4) 0.071(3) Uani 1 1 d D . .
H3J H 0.5370 0.1527 0.3186 0.086 Uiso 1 1 calc R . .
C4J C 0.5433(4) 0.2267(6) 0.3917(5) 0.088(3) Uani 1 1 d D . .
H4J H 0.5798 0.2615 0.3958 0.106 Uiso 1 1 calc R . .
C5J C 0.5157(4) 0.2414(6) 0.4312(5) 0.097(3) Uani 1 1 d D . .
H5J H 0.5330 0.2868 0.4620 0.116 Uiso 1 1 calc R . .
C6J C 0.4623(3) 0.1895(5) 0.4260(3) 0.061(2) Uani 1 1 d D . .
H6J H 0.4436 0.2002 0.4535 0.073 Uiso 1 1 calc R . .
C1K C 0.3872(3) -0.0617(4) 0.3639(3) 0.0327(16) Uani 1 1 d D . .
C2K C 0.3503(3) -0.1164(4) 0.3137(3) 0.0399(18) Uani 1 1 d D . .
H2K H 0.3110 -0.0929 0.2837 0.048 Uiso 1 1 calc R . .
C3K C 0.3702(3) -0.2051(5) 0.3069(4) 0.057(2) Uani 1 1 d D . .
H3K H 0.3444 -0.2417 0.2730 0.068 Uiso 1 1 calc R . .
C4K C 0.4287(3) -0.2392(4) 0.3508(4) 0.052(2) Uani 1 1 d D . .
H4K H 0.4427 -0.2991 0.3466 0.062 Uiso 1 1 calc R . .
C5K C 0.4662(3) -0.1847(5) 0.4007(3) 0.054(2) Uani 1 1 d D . .
H5K H 0.5058 -0.2079 0.4301 0.065 Uiso 1 1 calc R . .
C6K C 0.4462(3) -0.0966(4) 0.4080(3) 0.0454(19) Uani 1 1 d D . .
H6K H 0.4719 -0.0603 0.4421 0.054 Uiso 1 1 calc R . .
C1L C 0.3539(3) 0.0735(4) 0.4407(3) 0.0359(17) Uani 1 1 d D . .
C2L C 0.3145(3) 0.1472(4) 0.4415(3) 0.048(2) Uani 1 1 d D . .
H2L H 0.2944 0.1852 0.4067 0.058 Uiso 1 1 calc R . .
C3L C 0.3051(4) 0.1641(5) 0.4934(4) 0.063(2) Uani 1 1 d D . .
H3L H 0.2791 0.2144 0.4941 0.075 Uiso 1 1 calc R . .
C4L C 0.3338(4) 0.1072(6) 0.5448(4) 0.072(3) Uani 1 1 d D . .
H4L H 0.3262 0.1178 0.5797 0.086 Uiso 1 1 calc R . .
C5L C 0.3734(4) 0.0351(5) 0.5440(3) 0.067(2) Uani 1 1 d D . .
H5L H 0.3942 -0.0022 0.5789 0.081 Uiso 1 1 calc R . .
C6L C 0.3827(3) 0.0177(5) 0.4917(3) 0.052(2) Uani 1 1 d D . .
H6L H 0.4089 -0.0325 0.4911 0.062 Uiso 1 1 calc R . .

loop_
_atom_site_aniso_label
_atom_site_aniso_U_11
_atom_site_aniso_U_22
_atom_site_aniso_U_33
_atom_site_aniso_U_23
_atom_site_aniso_U_13
_atom_site_aniso_U_12
U1 0.04243(18) 0.04592(17) 0.03161(17) -0.00349(14) 0.01911(15) -0.00139(13)
Pt1 0.03144(16) 0.03084(15) 0.02726(16) 0.00262(12) 0.01370(13) 0.00259(12)
Pt2 0.02790(15) 0.02931(14) 0.02499(15) 0.00094(12) 0.01151(13) 0.00126(11)
S1 0.0287(10) 0.0332(10) 0.0311(11) 0.0027(8) 0.0142(9) 0.0008(7)
S2 0.0287(10) 0.0325(10) 0.0298(11) 0.0030(8) 0.0109(9) 0.0012(7)
P1 0.0385(12) 0.0330(10) 0.0344(12) 0.0017(8) 0.0196(10) -0.0011(8)
P2 0.0336(11) 0.0378(11) 0.0409(13) 0.0047(9) 0.0155(10) 0.0060(8)
P3 0.0330(11) 0.0378(11) 0.0343(12) 0.0012(9) 0.0167(10) 0.0006(8)
P4 0.0335(11) 0.0362(10) 0.0255(11) 0.0007(8) 0.0114(9) 0.0023(8)
O1 0.068(4) 0.054(3) 0.045(4) 0.000(2) 0.036(3) 0.005(2)
O2 0.063(3) 0.047(3) 0.050(4) -0.015(2) 0.036(3) -0.002(2)
N1 0.063(5) 0.058(5) 0.070(6) -0.008(4) 0.044(5) -0.011(4)
O3 0.062(4) 0.085(4) 0.060(4) -0.024(3) 0.041(4) -0.021(3)
O4 0.061(4) 0.088(4) 0.053(4) -0.031(3) 0.035(3) -0.014(3)
O5 0.074(4) 0.100(4) 0.095(5) -0.024(3) 0.067(4) -0.027(3)
N2 0.055(6) 0.139(7) 0.051(6) -0.031(5) 0.008(5) -0.016(5)
O6 0.067(4) 0.135(5) 0.045(4) -0.032(3) 0.024(4) -0.010(4)
O7 0.067(4) 0.114(5) 0.043(4) -0.026(3) 0.026(3) -0.009(3)
O8 0.078(5) 0.291(10) 0.067(6) -0.084(6) 0.012(5) -0.032(6)
C1A 0.047(5) 0.035(4) 0.028(4) -0.006(3) 0.015(4) 0.001(3)
C2A 0.049(5) 0.040(4) 0.041(5) -0.002(4) 0.022(4) -0.004(4)
C3A 0.059(5) 0.038(5) 0.067(6) 0.003(4) 0.027(5) 0.010(4)
C4A 0.089(7) 0.041(5) 0.059(6) 0.023(4) 0.018(6) 0.011(5)
C5A 0.100(7) 0.052(5) 0.057(6) 0.014(4) 0.052(6) 0.004(5)
C6A 0.062(5) 0.052(5) 0.050(5) 0.013(4) 0.035(5) 0.006(4)
C1B 0.038(4) 0.031(4) 0.036(5) 0.002(3) 0.011(4) -0.002(3)
C2B 0.049(5) 0.058(5) 0.072(7) -0.019(4) 0.018(5) -0.004(4)
C3B 0.047(6) 0.078(7) 0.108(9) -0.014(6) 0.031(6) -0.011(5)
C4B 0.062(7) 0.073(7) 0.122(10) 0.006(6) 0.060(7) 0.007(5)
C5B 0.074(7) 0.073(6) 0.076(7) -0.005(5) 0.054(6) -0.006(5)
C6B 0.047(5) 0.048(5) 0.039(5) -0.001(4) 0.024(4) -0.006(4)
C1C 0.052(5) 0.021(4) 0.035(5) 0.002(3) 0.022(4) -0.004(3)
C2C 0.070(6) 0.043(5) 0.040(5) 0.003(4) 0.025(5) -0.005(4)
C3C 0.104(7) 0.042(5) 0.041(6) -0.014(4) 0.028(6) -0.009(4)
C4C 0.127(8) 0.072(6) 0.028(5) -0.001(5) 0.032(6) -0.002(6)
C5C 0.169(10) 0.048(6) 0.043(6) 0.000(4) 0.048(7) -0.015(6)
C6C 0.105(7) 0.041(5) 0.040(5) -0.007(4) 0.027(5) -0.005(4)
C1D 0.034(5) 0.043(5) 0.046(5) 0.002(4) 0.012(4) 0.000(3)
C2D 0.055(6) 0.053(5) 0.039(5) -0.003(4) 0.011(5) 0.005(4)
C3D 0.103(8) 0.078(7) 0.048(6) 0.014(5) 0.042(6) 0.005(5)
C4D 0.112(9) 0.069(7) 0.049(7) 0.033(5) 0.018(7) 0.010(6)
C5D 0.087(8) 0.080(7) 0.075(8) 0.031(6) 0.012(6) 0.022(6)
C6D 0.067(7) 0.089(7) 0.077(8) 0.035(6) 0.030(6) 0.029(5)
C1E 0.037(4) 0.037(4) 0.042(5) 0.016(4) 0.010(4) 0.014(3)
C2E 0.051(5) 0.051(5) 0.051(6) 0.007(4) 0.013(5) 0.001(4)
C3E 0.075(7) 0.069(6) 0.041(6) -0.003(5) -0.002(5) -0.006(5)
C4E 0.080(8) 0.072(7) 0.091(9) 0.018(6) 0.013(7) -0.032(6)
C5E 0.056(6) 0.084(7) 0.094(9) 0.019(6) 0.034(6) -0.019(5)
C6E 0.046(5) 0.069(6) 0.079(7) 0.005(5) 0.029(5) -0.008(4)
C1F 0.036(5) 0.041(5) 0.060(6) -0.003(4) 0.025(5) 0.000(3)
C2F 0.072(7) 0.080(7) 0.106(9) -0.025(6) 0.037(7) 0.017(5)
C3F 0.072(8) 0.100(9) 0.145(12) -0.028(9) 0.044(9) 0.022(6)
C4F 0.097(10) 0.086(8) 0.140(12) -0.048(8) 0.081(9) -0.011(7)
C5F 0.122(9) 0.079(7) 0.082(8) -0.019(6) 0.081(7) -0.027(6)
C6F 0.078(6) 0.040(5) 0.073(7) -0.006(4) 0.056(6) -0.004(4)
C1G 0.037(5) 0.045(4) 0.043(5) -0.008(4) 0.020(4) -0.006(3)
C2G 0.039(5) 0.048(5) 0.036(5) -0.006(4) 0.009(4) -0.009(3)
C3G 0.065(6) 0.069(6) 0.053(6) -0.022(5) 0.019(5) -0.013(5)
C4G 0.054(6) 0.130(8) 0.066(7) -0.053(6) -0.001(6) -0.021(6)
C5G 0.045(6) 0.196(11) 0.083(9) -0.052(8) 0.023(7) -0.017(7)
C6G 0.034(5) 0.118(7) 0.064(7) -0.041(5) 0.016(5) -0.018(5)
C1H 0.041(4) 0.026(4) 0.048(5) 0.002(3) 0.021(4) 0.008(3)
C2H 0.110(7) 0.051(5) 0.125(9) 0.016(5) 0.101(7) 0.018(5)
C3H 0.192(11) 0.045(6) 0.211(13) 0.005(6) 0.174(11) 0.011(6)
C4H 0.121(8) 0.070(7) 0.134(10) -0.003(6) 0.105(8) 0.017(6)
C5H 0.066(6) 0.079(6) 0.082(7) 0.021(5) 0.052(6) 0.013(5)
C6H 0.050(5) 0.044(5) 0.072(6) 0.009(4) 0.043(5) 0.001(4)
C1I 0.044(5) 0.020(4) 0.057(6) 0.009(3) 0.034(4) 0.002(3)
C2I 0.083(6) 0.044(5) 0.049(6) 0.011(4) 0.037(5) 0.006(4)
C3I 0.120(8) 0.032(5) 0.097(9) 0.008(5) 0.061(8) 0.007(5)
C4I 0.114(8) 0.056(6) 0.074(8) 0.033(5) 0.044(7) 0.024(5)
C5I 0.097(7) 0.048(5) 0.048(6) 0.011(4) 0.027(5) 0.008(5)
C6I 0.050(5) 0.042(5) 0.057(6) 0.000(4) 0.025(5) 0.002(4)
C1J 0.028(4) 0.046(5) 0.042(5) 0.011(4) 0.010(4) 0.003(3)
C2J 0.033(5) 0.056(5) 0.064(6) 0.006(4) 0.021(4) 0.002(4)
C3J 0.050(6) 0.081(7) 0.091(8) 0.032(6) 0.038(6) 0.013(5)
C4J 0.055(7) 0.081(8) 0.118(11) 0.019(7) 0.027(7) -0.022(5)
C5J 0.072(7) 0.106(8) 0.098(9) -0.025(6) 0.023(7) -0.058(6)
C6J 0.054(5) 0.069(6) 0.053(6) -0.008(5) 0.016(5) -0.016(4)
C1K 0.028(4) 0.036(4) 0.035(5) -0.003(3) 0.014(4) -0.004(3)
C2K 0.034(4) 0.039(4) 0.045(5) 0.001(4) 0.015(4) 0.009(3)
C3K 0.046(5) 0.051(5) 0.069(6) -0.016(4) 0.020(5) -0.004(4)
C4K 0.051(5) 0.029(4) 0.082(7) 0.005(4) 0.036(5) 0.008(4)
C5K 0.047(5) 0.068(6) 0.048(6) 0.013(4) 0.021(5) 0.015(4)
C6K 0.046(5) 0.041(4) 0.047(5) -0.003(4) 0.018(4) 0.011(4)
C1L 0.038(4) 0.044(4) 0.025(4) -0.005(3) 0.013(4) -0.003(3)
C2L 0.069(6) 0.044(5) 0.032(5) 0.001(4) 0.020(4) 0.011(4)
C3L 0.086(7) 0.057(5) 0.052(6) -0.009(5) 0.034(6) 0.014(4)
C4L 0.078(7) 0.107(8) 0.035(6) -0.017(5) 0.028(5) -0.006(6)
C5L 0.071(6) 0.092(7) 0.037(6) 0.013(5) 0.021(5) 0.014(5)
C6L 0.044(5) 0.076(6) 0.037(5) 0.009(4) 0.020(4) 0.017(4)

loop_
_atom_type_symbol
_atom_type_description
_atom_type_scat_dispersion_real
_atom_type_scat_dispersion_imag
_atom_type_scat_source
C C 0.0033 0.0016 'International Tables Vol C Tables 4.2.6.8 and 6.1.1.4'
H H 0.0000 0.0000 'International Tables Vol C Tables 4.2.6.8 and 6.1.1.4'
N N 0.0061 0.0033 'International Tables Vol C Tables 4.2.6.8 and 6.1.1.4'
O O 0.0106 0.0060 'International Tables Vol C Tables 4.2.6.8 and 6.1.1.4'
P P 0.1023 0.0942 'International Tables Vol C Tables 4.2.6.8 and 6.1.1.4'
S S 0.1246 0.1234 'International Tables Vol C Tables 4.2.6.8 and 6.1.1.4'
Pt Pt -1.7033 8.3905 'International Tables Vol C Tables 4.2.6.8 and 6.1.1.4'
U U -9.6767 9.6646 'International Tables Vol C Tables 4.2.6.8 and 6.1.1.4'

loop_
_geom_angle_atom_site_label_1
_geom_angle_atom_site_label_2
_geom_angle_atom_site_label_3
_geom_angle
_geom_angle_site_symmetry_1
_geom_angle_site_symmetry_3
_geom_angle_publ_flag
O2 U1 O1 174.74(19) . . ?
O2 U1 O7 91.03(19) . . ?
O1 U1 O7 88.1(2) . . ?
O2 U1 O3 89.45(17) . . ?
O1 U1 O3 86.03(17) . . ?
O7 U1 O3 111.31(17) . . ?
O2 U1 O4 91.38(18) . . ?
O1 U1 O4 87.81(18) . . ?
O7 U1 O4 161.46(16) . . ?
O3 U1 O4 50.34(15) . . ?
O2 U1 O6 86.5(2) . . ?
O1 U1 O6 88.93(19) . . ?
O7 U1 O6 50.08(16) . . ?
O3 U1 O6 61.42(18) . . ?
O4 U1 O6 111.75(17) . . ?
O2 U1 S2 92.97(13) . . ?
O1 U1 S2 91.54(13) . . ?
O7 U1 S2 68.46(12) . . ?
O3 U1 S2 177.57(12) . . ?
O4 U1 S2 129.73(11) . . ?
O6 U1 S2 118.49(13) . . ?
O2 U1 S1 92.48(15) . . ?
O1 U1 S1 92.01(15) . . ?
O7 U1 S1 130.59(12) . . ?
O3 U1 S1 117.98(13) . . ?
O4 U1 S1 67.64(11) . . ?
O6 U1 S1 178.85(14) . . ?
S2 U1 S1 62.15(4) . . ?
O2 U1 N2 88.5(2) . . ?
O1 U1 N2 88.5(2) . . ?
O7 U1 N2 24.89(16) . . ?
O3 U1 N2 86.5(2) . . ?
O4 U1 N2 136.86(19) . . ?
O6 U1 N2 25.19(16) . . ?
S2 U1 N2 93.32(16) . . ?
S1 U1 N2 155.47(16) . . ?
O2 U1 N1 91.92(18) . . ?
O1 U1 N1 85.13(18) . . ?
O7 U1 N1 136.15(18) . . ?
O3 U1 N1 25.06(15) . . ?
O4 U1 N1 25.37(15) . . ?
O6 U1 N1 86.46(19) . . ?
S2 U1 N1 154.80(14) . . ?
S1 U1 N1 92.96(14) . . ?
N2 U1 N1 111.5(2) . . ?
O2 U1 Pt1 121.26(13) . . ?
O1 U1 Pt1 64.00(13) . . ?
O7 U1 Pt1 97.95(12) . . ?
O3 U1 Pt1 137.37(11) . . ?
O4 U1 Pt1 96.48(10) . . ?
O6 U1 Pt1 140.27(13) . . ?
S2 U1 Pt1 40.97(3) . . ?
S1 U1 Pt1 40.85(3) . . ?
N2 U1 Pt1 120.00(16) . . ?
N1 U1 Pt1 117.26(13) . . ?
O2 U1 Pt2 66.74(13) . . ?
O1 U1 Pt2 118.52(13) . . ?
O7 U1 Pt2 99.09(12) . . ?
O3 U1 Pt2 141.78(13) . . ?
O4 U1 Pt2 98.75(12) . . ?
O6 U1 Pt2 139.93(13) . . ?
S2 U1 Pt2 39.98(3) . . ?
S1 U1 Pt2 39.87(3) . . ?
N2 U1 Pt2 120.42(16) . . ?
N1 U1 Pt2 122.05(14) . . ?
Pt1 U1 Pt2 54.524(7) . . ?
P2 Pt1 P1 99.79(6) . . ?
P2 Pt1 S1 170.10(6) . . ?
P1 Pt1 S1 90.10(6) . . ?
P2 Pt1 S2 91.43(6) . . ?
P1 Pt1 S2 167.90(6) . . ?
S1 Pt1 S2 78.74(5) . . ?
P2 Pt1 U1 119.16(5) . . ?
P1 Pt1 U1 122.71(4) . . ?
S1 Pt1 U1 53.70(4) . . ?
S2 Pt1 U1 53.49(4) . . ?
P4 Pt2 P3 99.94(6) . . ?
P4 Pt2 S1 91.79(6) . . ?
P3 Pt2 S1 167.97(6) . . ?
P4 Pt2 S2 170.63(6) . . ?
P3 Pt2 S2 89.42(6) . . ?
S1 Pt2 S2 78.84(5) . . ?
P4 Pt2 U1 121.74(4) . . ?
P3 Pt2 U1 121.59(5) . . ?
S1 Pt2 U1 52.25(4) . . ?
S2 Pt2 U1 52.04(4) . . ?
Pt2 S1 Pt1 89.86(5) . . ?
Pt2 S1 U1 87.89(5) . . ?
Pt1 S1 U1 85.44(5) . . ?
Pt2 S2 Pt1 89.59(5) . . ?
Pt2 S2 U1 87.97(5) . . ?
Pt1 S2 U1 85.54(4) . . ?
C1C P1 C1B 102.5(3) . . ?
C1C P1 C1A 104.6(3) . . ?
C1B P1 C1A 101.7(3) . . ?
C1C P1 Pt1 112.33(19) . . ?
C1B P1 Pt1 115.0(2) . . ?
C1A P1 Pt1 118.9(2) . . ?
C1E P2 C1F 102.8(3) . . ?
C1E P2 C1D 100.0(3) . . ?
C1F P2 C1D 110.0(3) . . ?
C1E P2 Pt1 116.4(2) . . ?
C1F P2 Pt1 112.6(2) . . ?
C1D P2 Pt1 113.9(2) . . ?
C1G P3 C1H 105.4(3) . . ?
C1G P3 C1I 103.0(3) . . ?
C1H P3 C1I 102.2(3) . . ?
C1G P3 Pt2 111.0(2) . . ?
C1H P3 Pt2 113.4(2) . . ?
C1I P3 Pt2 120.3(2) . . ?
C1K P4 C1J 100.7(3) . . ?
C1K P4 C1L 109.2(3) . . ?
C1J P4 C1L 102.9(3) . . ?
C1K P4 Pt2 115.1(2) . . ?
C1J P4 Pt2 115.1(2) . . ?
C1L P4 Pt2 112.5(2) . . ?
O5 N1 O3 121.8(7) . . ?
O5 N1 O4 122.8(7) . . ?
O3 N1 O4 115.5(6) . . ?
O5 N1 U1 175.0(5) . . ?
O3 N1 U1 57.7(3) . . ?
O4 N1 U1 58.0(3) . . ?
N1 O3 U1 97.2(4) . . ?
N1 O4 U1 96.6(4) . . ?
O8 N2 O7 122.7(8) . . ?
O8 N2 O6 121.0(8) . . ?
O7 N2 O6 116.2(7) . . ?
O8 N2 U1 176.9(8) . . ?
O7 N2 U1 57.7(4) . . ?
O6 N2 U1 58.5(4) . . ?
N2 O6 U1 96.3(5) . . ?
N2 O7 U1 97.4(5) . . ?
C6A C1A C2A 117.7(6) . . ?
C6A C1A P1 121.6(5) . . ?
C2A C1A P1 120.6(5) . . ?
C3A C2A C1A 121.6(6) . . ?
C2A C3A C4A 119.2(6) . . ?
C5A C4A C3A 120.0(7) . . ?
C4A C5A C6A 121.6(7) . . ?
C5A C6A C1A 119.9(6) . . ?
C2B C1B C6B 117.7(6) . . ?
C2B C1B P1 122.8(5) . . ?
C6B C1B P1 119.4(5) . . ?
C1B C2B C3B 119.9(7) . . ?
C4B C3B C2B 121.2(8) . . ?
C3B C4B C5B 120.0(8) . . ?
C4B C5B C6B 120.6(7) . . ?
C5B C6B C1B 120.4(7) . . ?
C2C C1C C6C 117.4(7) . . ?
C2C C1C P1 123.5(5) . . ?
C6C C1C P1 118.9(5) . . ?
C3C C2C C1C 120.7(6) . . ?
C4C C3C C2C 120.8(7) . . ?
C3C C4C C5C 119.7(8) . . ?
C4C C5C C6C 120.2(7) . . ?
C5C C6C C1C 121.1(7) . . ?
C2D C1D C6D 118.2(7) . . ?
C2D C1D P2 118.0(5) . . ?
C6D C1D P2 123.6(6) . . ?
C1D C2D C3D 120.2(7) . . ?
C4D C3D C2D 120.3(8) . . ?
C3D C4D C5D 119.9(8) . . ?
C4D C5D C6D 120.5(8) . . ?
C1D C6D C5D 120.6(8) . . ?
C2E C1E C6E 118.6(7) . . ?
C2E C1E P2 117.8(5) . . ?
C6E C1E P2 123.6(6) . . ?
C1E C2E C3E 120.8(7) . . ?
C4E C3E C2E 120.2(8) . . ?
C3E C4E C5E 120.2(9) . . ?
C4E C5E C6E 121.3(8) . . ?
C1E C6E C5E 118.8(7) . . ?
C2F C1F C6F 119.2(7) . . ?
C2F C1F P2 124.6(7) . . ?
C6F C1F P2 116.1(5) . . ?
C1F C2F C3F 120.1(9) . . ?
C4F C3F C2F 119.9(10) . . ?
C3F C4F C5F 121.6(10) . . ?
C4F C5F C6F 118.9(9) . . ?
C1F C6F C5F 120.3(7) . . ?
C6G C1G C2G 116.9(7) . . ?
C6G C1G P3 123.7(6) . . ?
C2G C1G P3 119.4(5) . . ?
C3G C2G C1G 121.7(7) . . ?
C4G C3G C2G 119.0(7) . . ?
C5G C4G C3G 120.9(8) . . ?
C4G C5G C6G 119.7(8) . . ?
C1G C6G C5G 121.8(8) . . ?
C2H C1H C6H 118.7(6) . . ?
C2H C1H P3 118.9(5) . . ?
C6H C1H P3 122.5(5) . . ?
C1H C2H C3H 120.2(6) . . ?
C4H C3H C2H 120.5(7) . . ?
C5H C4H C3H 119.3(7) . . ?
C4H C5H C6H 120.7(7) . . ?
C1H C6H C5H 120.6(6) . . ?
C6I C1I C2I 118.0(6) . . ?
C6I C1I P3 122.1(5) . . ?
C2I C1I P3 119.9(5) . . ?
C1I C2I C3I 120.0(7) . . ?
C4I C3I C2I 121.3(7) . . ?
C5I C4I C3I 118.6(8) . . ?
C4I C5I C6I 120.9(8) . . ?
C1I C6I C5I 121.1(7) . . ?
C6J C1J C2J 118.4(6) . . ?
C6J C1J P4 123.1(5) . . ?
C2J C1J P4 118.3(5) . . ?
C3J C2J C1J 119.6(7) . . ?
C4J C3J C2J 120.3(8) . . ?
C5J C4J C3J 120.5(9) . . ?
C4J C5J C6J 120.2(9) . . ?
C1J C6J C5J 121.1(7) . . ?
C2K C1K C6K 119.1(6) . . ?
C2K C1K P4 119.2(5) . . ?
C6K C1K P4 121.5(5) . . ?
C1K C2K C3K 121.1(6) . . ?
C2K C3K C4K 119.4(7) . . ?
C5K C4K C3K 119.8(7) . . ?
C6K C5K C4K 121.0(7) . . ?
C5K C6K C1K 119.5(6) . . ?
C6L C1L C2L 119.7(6) . . ?
C6L C1L P4 125.0(5) . . ?
C2L C1L P4 115.3(5) . . ?
C3L C2L C1L 119.7(6) . . ?
C2L C3L C4L 120.5(7) . . ?
C5L C4L C3L 119.3(7) . . ?
C4L C5L C6L 120.3(7) . . ?
C1L C6L C5L 120.4(7) . . ?

loop_
_geom_bond_atom_site_label_1
_geom_bond_atom_site_label_2
_geom_bond_distance
_geom_bond_site_symmetry_2
_geom_bond_publ_flag
U1 O2 1.742(4) . ?
U1 O1 1.745(4) . ?
U1 O7 2.497(5) . ?
U1 O3 2.502(4) . ?
U1 O4 2.507(5) . ?
U1 O6 2.513(5) . ?
U1 S2 2.8693(15) . ?
U1 S1 2.8774(17) . ?
U1 N2 2.929(8) . ?
U1 N1 2.936(6) . ?
U1 Pt1 3.5589(4) . ?
U1 Pt2 3.6368(4) . ?
Pt1 P2 2.2842(17) . ?
Pt1 P1 2.3128(17) . ?
Pt1 S1 2.3354(15) . ?
Pt1 S2 2.3406(15) . ?
Pt2 P4 2.2727(18) . ?
Pt2 P3 2.3029(16) . ?
Pt2 S1 2.3327(15) . ?
Pt2 S2 2.3384(16) . ?
P1 C1C 1.805(6) . ?
P1 C1B 1.810(6) . ?
P1 C1A 1.837(6) . ?
P2 C1E 1.824(7) . ?
P2 C1F 1.826(7) . ?
P2 C1D 1.831(7) . ?
P3 C1G 1.804(7) . ?
P3 C1H 1.838(6) . ?
P3 C1I 1.850(6) . ?
P4 C1K 1.809(6) . ?
P4 C1J 1.828(6) . ?
P4 C1L 1.831(6) . ?
N1 O5 1.215(6) . ?
N1 O3 1.253(7) . ?
N1 O4 1.266(7) . ?
N2 O8 1.226(8) . ?
N2 O7 1.243(8) . ?
N2 O6 1.254(7) . ?
C1A C6A 1.385(7) . ?
C1A C2A 1.392(7) . ?
C2A C3A 1.369(7) . ?
C3A C4A 1.378(8) . ?
C4A C5A 1.342(8) . ?
C5A C6A 1.376(8) . ?
C1B C2B 1.383(8) . ?
C1B C6B 1.395(7) . ?
C2B C3B 1.398(8) . ?
C3B C4B 1.341(9) . ?
C4B C5B 1.352(9) . ?
C5B C6B 1.389(8) . ?
C1C C2C 1.384(7) . ?
C1C C6C 1.385(7) . ?
C2C C3C 1.371(8) . ?
C3C C4C 1.349(8) . ?
C4C C5C 1.367(8) . ?
C5C C6C 1.367(8) . ?
C1D C2D 1.376(7) . ?
C1D C6D 1.378(8) . ?
C2D C3D 1.400(8) . ?
C3D C4D 1.353(9) . ?
C4D C5D 1.354(9) . ?
C5D C6D 1.385(9) . ?
C1E C2E 1.378(8) . ?
C1E C6E 1.390(7) . ?
C2E C3E 1.394(8) . ?
C3E C4E 1.345(9) . ?
C4E C5E 1.348(9) . ?
C5E C6E 1.405(9) . ?
C1F C2F 1.378(8) . ?
C1F C6F 1.381(8) . ?
C2F C3F 1.382(10) . ?
C3F C4F 1.346(10) . ?
C4F C5F 1.367(9) . ?
C5F C6F 1.389(8) . ?
C1G C6G 1.366(8) . ?
C1G C2G 1.382(7) . ?
C2G C3G 1.379(8) . ?
C3G C4G 1.359(8) . ?
C4G C5G 1.346(9) . ?
C5G C6G 1.378(9) . ?
C1H C2H 1.345(7) . ?
C1H C6H 1.367(7) . ?
C2H C3H 1.386(8) . ?
C3H C4H 1.353(8) . ?
C4H C5H 1.335(8) . ?
C5H C6H 1.373(8) . ?
C1I C6I 1.359(8) . ?
C1I C2I 1.377(7) . ?
C2I C3I 1.378(8) . ?
C3I C4I 1.358(9) . ?
C4I C5I 1.347(8) . ?
C5I C6I 1.376(8) . ?
C1J C6J 1.373(8) . ?
C1J C2J 1.391(7) . ?
C2J C3J 1.388(8) . ?
C3J C4J 1.358(9) . ?
C4J C5J 1.350(9) . ?
C5J C6J 1.374(8) . ?
C1K C2K 1.373(7) . ?
C1K C6K 1.388(7) . ?
C2K C3K 1.373(7) . ?
C3K C4K 1.376(8) . ?
C4K C5K 1.369(8) . ?
C5K C6K 1.369(7) . ?
C1L C6L 1.363(8) . ?
C1L C2L 1.380(7) . ?
C2L C3L 1.366(8) . ?
C3L C4L 1.380(8) . ?
C4L C5L 1.367(8) . ?
C5L C6L 1.373(8) . ?
